data_1553523
loop_
_publ_author_name
'Wang, Yang'
'Zhang, Xiaofeng'
'Liu, Haixiong'
'Chen, Hui'
'Huang, Deguang'

_publ_section_title
;
 Nickel-catalyzed direct formation of the C--S bonds of aryl sulfides from
 arylsulfonyl chlorides and aryl iodides using Mn as a reducing agent
;
_journal_issue 1
_journal_name_full 'Organic Chemistry Frontiers'
_journal_page_first 31
_journal_paper_doi 10.1039/C6QO00451B
_journal_volume 4
_journal_year 2017
_chemical_formula_moiety 'C14 H11 N S'
_chemical_formula_sum 'C14 H11 N S'
_chemical_formula_weight 225.30
_chemical_name_common (Ph-CH3)-S-(Ph-CN)
_space_group_IT_number 14
_space_group_name_Hall '-P 2yn'
_space_group_name_H-M_alt 'P 1 21/n 1'
_symmetry_cell_setting monoclinic
_symmetry_space_group_name_Hall '-P 2yn'
_symmetry_space_group_name_H-M 'P 1 21/n 1'
_atom_sites_solution_hydrogens geom
_atom_sites_solution_primary direct
_atom_sites_solution_secondary difmap
_audit_creation_method SHELXL-97
_audit_update_record
;
2016-07-18 deposited with the CCDC.
2016-10-18 downloaded from the CCDC.
;
_cell_angle_alpha 90.00
_cell_angle_beta 94.590(5)
_cell_angle_gamma 90.00
_cell_formula_units_Z 4
_cell_length_a 5.7042(3)
_cell_length_b 25.743(2)
_cell_length_c 7.8069(4)
_cell_measurement_reflns_used 2351
_cell_measurement_temperature 100(2)
_cell_measurement_theta_max 29.0310
_cell_measurement_theta_min 3.6480
_cell_volume 1142.71(12)
_computing_cell_refinement 'CrysAlisPro, Agilent Technologies'
_computing_data_collection 'CrysAlisPro, Agilent Technologies'
_computing_data_reduction 'CrysAlisPro, Agilent Technologies'
_computing_molecular_graphics 'Bruker SHELXTL'
_computing_publication_material 'Bruker SHELXTL'
_computing_structure_refinement 'SHELXL-97 (Sheldrick, 1997)'
_computing_structure_solution 'SHELXS-97 (Sheldrick, 1990)'
_diffrn_ambient_temperature 100(2)
_diffrn_detector_area_resol_mean 10.5594
_diffrn_measured_fraction_theta_full 0.998
_diffrn_measured_fraction_theta_max 0.998
_diffrn_measurement_device_type 'SuperNova, Dual, Cu at zero, Atlas'
_diffrn_measurement_method '\w scans'
_diffrn_radiation_monochromator graphite
_diffrn_radiation_source 'fine-focus sealed tube'
_diffrn_radiation_type MoK\a
_diffrn_radiation_wavelength 0.71073
_diffrn_reflns_av_R_equivalents 0.0240
_diffrn_reflns_av_sigmaI/netI 0.0349
_diffrn_reflns_limit_h_max 7
_diffrn_reflns_limit_h_min -6
_diffrn_reflns_limit_k_max 29
_diffrn_reflns_limit_k_min -31
_diffrn_reflns_limit_l_max 9
_diffrn_reflns_limit_l_min -8
_diffrn_reflns_number 4848
_diffrn_reflns_theta_full 26.00
_diffrn_reflns_theta_max 26.00
_diffrn_reflns_theta_min 3.53
_exptl_absorpt_coefficient_mu 0.252
_exptl_absorpt_correction_T_max 0.9753
_exptl_absorpt_correction_T_min 0.9283
_exptl_absorpt_correction_type multi-scan
_exptl_absorpt_process_details
; 
CrysAlisPro, Agilent Technologies,Version 1.171.36.28 
Empirical absorption correction using spherical harmonics, 
implemented in SCALE3 ABSPACK scaling algorithm.  
;
_exptl_crystal_colour colourless
_exptl_crystal_density_diffrn 1.310
_exptl_crystal_density_meas ?
_exptl_crystal_density_method 'not measured'
_exptl_crystal_description block
_exptl_crystal_F_000 472
_exptl_crystal_size_max 0.30
_exptl_crystal_size_mid 0.20
_exptl_crystal_size_min 0.10
_refine_diff_density_max 0.346
_refine_diff_density_min -0.378
_refine_diff_density_rms 0.055
_refine_ls_extinction_method none
_refine_ls_goodness_of_fit_ref 1.066
_refine_ls_hydrogen_treatment constr
_refine_ls_matrix_type full
_refine_ls_number_parameters 145
_refine_ls_number_reflns 2240
_refine_ls_number_restraints 0
_refine_ls_restrained_S_all 1.066
_refine_ls_R_factor_all 0.0490
_refine_ls_R_factor_gt 0.0426
_refine_ls_shift/su_max 0.000
_refine_ls_shift/su_mean 0.000
_refine_ls_structure_factor_coef Fsqd
_refine_ls_weighting_details 'calc w=1/[\s^2^(Fo^2^)+(0.0301P)^2^+1.0963P] where P=(Fo^2^+2Fc^2^)/3'
_refine_ls_weighting_scheme calc
_refine_ls_wR_factor_gt 0.0937
_refine_ls_wR_factor_ref 0.0967
_reflns_number_gt 1962
_reflns_number_total 2240
_reflns_threshold_expression >2sigma(I)
_cod_data_source_file c6qo00451b2.cif
_cod_data_source_block Compound3m
_cod_depositor_comments
;
The following automatic conversions were performed:

data item '_exptl_crystal_density_meas' value 'none' was changed to
'?' -- the value is perceived as not measured.

Automatic conversion script
Id: cif_fix_values 6909 2019-04-08 15:41:33Z antanas 
;
_cod_original_cell_volume 1142.70(13)
_cod_original_sg_symbol_H-M 'P 21/n '
_cod_database_code 1553523

loop_
_symmetry_equiv_pos_as_xyz
'x, y, z'
'-x+1/2, y+1/2, -z+1/2'
'-x, -y, -z'
'x-1/2, -y-1/2, z-1/2'

loop_
_atom_site_label
_atom_site_type_symbol
_atom_site_fract_x
_atom_site_fract_y
_atom_site_fract_z
_atom_site_U_iso_or_equiv
_atom_site_adp_type
_atom_site_occupancy
_atom_site_symmetry_multiplicity
_atom_site_calc_flag
_atom_site_refinement_flags
S1 S 0.55230(8) 0.726933(19) 0.48229(7) 0.01687(15) Uani 1 1 d .
N1 N -0.1282(3) 0.50942(7) 0.7182(3) 0.0301(5) Uani 1 1 d .
C1 C 0.4036(3) 0.78500(7) 0.5330(2) 0.0144(4) Uani 1 1 d .
C2 C 0.1797(3) 0.79717(7) 0.4581(2) 0.0156(4) Uani 1 1 d .
H2A H 0.0939 0.7724 0.3879 0.019 Uiso 1 1 calc R
C3 C 0.0836(3) 0.84555(8) 0.4867(3) 0.0171(4) Uani 1 1 d .
H3A H -0.0706 0.8532 0.4382 0.020 Uiso 1 1 calc R
C4 C 0.2077(3) 0.88335(8) 0.5851(3) 0.0176(4) Uani 1 1 d .
C5 C 0.4305(3) 0.87041(8) 0.6600(3) 0.0189(4) Uani 1 1 d .
H5A H 0.5175 0.8953 0.7286 0.023 Uiso 1 1 calc R
C6 C 0.5270(3) 0.82166(8) 0.6359(2) 0.0168(4) Uani 1 1 d .
H6A H 0.6775 0.8133 0.6898 0.020 Uiso 1 1 calc R
C7 C 0.1048(4) 0.93662(8) 0.6058(3) 0.0268(5) Uani 1 1 d .
H7A H 0.2151 0.9579 0.6783 0.040 Uiso 1 1 calc R
H7B H -0.0439 0.9336 0.6598 0.040 Uiso 1 1 calc R
H7C H 0.0760 0.9530 0.4927 0.040 Uiso 1 1 calc R
C8 C 0.3751(3) 0.67544(7) 0.5472(2) 0.0138(4) Uani 1 1 d .
C9 C 0.4527(3) 0.62543(8) 0.5111(3) 0.0170(4) Uani 1 1 d .
H9A H 0.5920 0.6211 0.4537 0.020 Uiso 1 1 calc R
C10 C 0.3291(3) 0.58233(8) 0.5578(3) 0.0184(4) Uani 1 1 d .
H10A H 0.3842 0.5484 0.5343 0.022 Uiso 1 1 calc R
C11 C 0.1217(3) 0.58884(8) 0.6403(3) 0.0167(4) Uani 1 1 d .
C12 C 0.0447(3) 0.63866(7) 0.6772(2) 0.0158(4) Uani 1 1 d .
H12A H -0.0949 0.6430 0.7343 0.019 Uiso 1 1 calc R
C13 C 0.1694(3) 0.68185(7) 0.6313(2) 0.0154(4) Uani 1 1 d .
H13A H 0.1158 0.7157 0.6569 0.018 Uiso 1 1 calc R
C14 C -0.0153(3) 0.54444(8) 0.6842(3) 0.0211(4) Uani 1 1 d .

loop_
_atom_site_aniso_label
_atom_site_aniso_U_11
_atom_site_aniso_U_22
_atom_site_aniso_U_33
_atom_site_aniso_U_23
_atom_site_aniso_U_13
_atom_site_aniso_U_12
S1 0.0134(3) 0.0185(3) 0.0195(3) 0.0022(2) 0.00572(18) 0.00133(18)
N1 0.0300(10) 0.0251(10) 0.0364(12) -0.0037(9) 0.0102(8) -0.0060(8)
C1 0.0140(9) 0.0175(10) 0.0125(9) 0.0035(7) 0.0051(7) 0.0006(7)
C2 0.0148(9) 0.0202(10) 0.0118(9) 0.0010(8) 0.0019(7) -0.0034(7)
C3 0.0123(9) 0.0228(10) 0.0163(10) 0.0044(8) 0.0022(7) 0.0017(8)
C4 0.0185(10) 0.0194(10) 0.0159(10) 0.0029(8) 0.0072(8) 0.0002(8)
C5 0.0195(10) 0.0209(10) 0.0166(10) -0.0030(8) 0.0027(8) -0.0055(8)
C6 0.0133(9) 0.0239(10) 0.0131(10) 0.0029(8) 0.0007(7) -0.0017(8)
C7 0.0276(11) 0.0220(11) 0.0319(13) 0.0009(10) 0.0095(9) 0.0023(9)
C8 0.0124(9) 0.0176(10) 0.0110(9) 0.0007(8) -0.0017(7) -0.0006(7)
C9 0.0124(9) 0.0224(10) 0.0161(10) -0.0029(8) 0.0009(7) 0.0016(7)
C10 0.0172(10) 0.0178(10) 0.0198(10) -0.0039(8) -0.0001(8) 0.0039(8)
C11 0.0156(9) 0.0186(10) 0.0154(10) -0.0009(8) -0.0008(7) -0.0019(7)
C12 0.0127(9) 0.0219(10) 0.0128(10) -0.0009(8) 0.0006(7) 0.0019(7)
C13 0.0156(9) 0.0173(10) 0.0130(9) -0.0012(8) 0.0001(7) 0.0027(7)
C14 0.0191(10) 0.0214(11) 0.0230(11) -0.0037(9) 0.0031(8) 0.0017(8)

loop_
_atom_type_symbol
_atom_type_description
_atom_type_scat_dispersion_real
_atom_type_scat_dispersion_imag
_atom_type_scat_source
C C 0.0033 0.0016 'International Tables Vol C Tables 4.2.6.8 and 6.1.1.4'
H H 0.0000 0.0000 'International Tables Vol C Tables 4.2.6.8 and 6.1.1.4'
N N 0.0061 0.0033 'International Tables Vol C Tables 4.2.6.8 and 6.1.1.4'
S S 0.1246 0.1234 'International Tables Vol C Tables 4.2.6.8 and 6.1.1.4'

loop_
_geom_angle_atom_site_label_1
_geom_angle_atom_site_label_2
_geom_angle_atom_site_label_3
_geom_angle
C8 S1 C1 105.84(9)
C6 C1 C2 119.48(18)
C6 C1 S1 118.01(14)
C2 C1 S1 122.12(15)
C3 C2 C1 119.63(17)
C3 C2 H2A 120.2
C1 C2 H2A 120.2
C2 C3 C4 121.66(17)
C2 C3 H3A 119.2
C4 C3 H3A 119.2
C5 C4 C3 117.94(18)
C5 C4 C7 121.48(18)
C3 C4 C7 120.57(18)
C6 C5 C4 121.06(18)
C6 C5 H5A 119.5
C4 C5 H5A 119.5
C5 C6 C1 120.18(17)
C5 C6 H6A 119.9
C1 C6 H6A 119.9
C4 C7 H7A 109.5
C4 C7 H7B 109.5
H7A C7 H7B 109.5
C4 C7 H7C 109.5
H7A C7 H7C 109.5
H7B C7 H7C 109.5
C9 C8 C13 119.62(17)
C9 C8 S1 115.85(14)
C13 C8 S1 124.53(15)
C10 C9 C8 120.73(18)
C10 C9 H9A 119.6
C8 C9 H9A 119.6
C9 C10 C11 119.57(18)
C9 C10 H10A 120.2
C11 C10 H10A 120.2
C12 C11 C10 119.77(18)
C12 C11 C14 119.68(18)
C10 C11 C14 120.54(18)
C13 C12 C11 120.64(18)
C13 C12 H12A 119.7
C11 C12 H12A 119.7
C12 C13 C8 119.66(18)
C12 C13 H13A 120.2
C8 C13 H13A 120.2
N1 C14 C11 178.8(2)

loop_
_geom_bond_atom_site_label_1
_geom_bond_atom_site_label_2
_geom_bond_distance
S1 C8 1.7656(19)
S1 C1 1.7788(19)
N1 C14 1.151(3)
C1 C6 1.393(3)
C1 C2 1.397(3)
C2 C3 1.386(3)
C2 H2A 0.9500
C3 C4 1.397(3)
C3 H3A 0.9500
C4 C5 1.396(3)
C4 C7 1.506(3)
C5 C6 1.389(3)
C5 H5A 0.9500
C6 H6A 0.9500
C7 H7A 0.9800
C7 H7B 0.9800
C7 H7C 0.9800
C8 C9 1.397(3)
C8 C13 1.400(3)
C9 C10 1.379(3)
C9 H9A 0.9500
C10 C11 1.402(3)
C10 H10A 0.9500
C11 C12 1.393(3)
C11 C14 1.441(3)
C12 C13 1.382(3)
C12 H12A 0.9500
C13 H13A 0.9500

loop_
_geom_torsion_atom_site_label_1
_geom_torsion_atom_site_label_2
_geom_torsion_atom_site_label_3
_geom_torsion_atom_site_label_4
_geom_torsion
C8 S1 C1 C6 125.17(15)
C8 S1 C1 C2 -62.07(18)
C6 C1 C2 C3 0.2(3)
S1 C1 C2 C3 -172.49(15)
C1 C2 C3 C4 1.9(3)
C2 C3 C4 C5 -2.3(3)
C2 C3 C4 C7 176.48(19)
C3 C4 C5 C6 0.7(3)
C7 C4 C5 C6 -178.04(19)
C4 C5 C6 C1 1.3(3)
C2 C1 C6 C5 -1.7(3)
S1 C1 C6 C5 171.25(15)
C1 S1 C8 C9 176.78(14)
C1 S1 C8 C13 -3.82(18)
C13 C8 C9 C10 -0.2(3)
S1 C8 C9 C10 179.27(15)
C8 C9 C10 C11 0.9(3)
C9 C10 C11 C12 -1.2(3)
C9 C10 C11 C14 177.53(18)
C10 C11 C12 C13 0.8(3)
C14 C11 C12 C13 -177.98(18)
C11 C12 C13 C8 0.0(3)
C9 C8 C13 C12 -0.3(3)
S1 C8 C13 C12 -179.67(14)
C12 C11 C14 N1 44(12)
C10 C11 C14 N1 -135(12)
